data_7030837
loop_
_publ_author_name
'Kong, Wei-Li'
'Wang, Zhong-Xia'

_publ_section_title
;
 Dinuclear magnesium, zinc and aluminum complexes supported by
 bis(iminopyrrolide) ligands: synthesis, structures, and catalysis toward
 the ring-opening polymerization of \e-caprolactone and rac-lactide.
;
_journal_issue 24
_journal_name_full 'Dalton transactions (Cambridge, England : 2003)'
_journal_page_first 9126
_journal_page_last 9135
_journal_paper_doi 10.1039/c4dt00431k
_journal_volume 43
_journal_year 2014
_chemical_formula_sum 'C36 H47 N5 O2 Zn2'
_chemical_formula_weight 712.53
_chemical_name_systematic
; 
 ? 
;
_space_group_IT_number 15
_symmetry_cell_setting monoclinic
_symmetry_space_group_name_Hall '-C 2yc'
_symmetry_space_group_name_H-M 'C 1 2/c 1'
_atom_sites_solution_hydrogens geom
_atom_sites_solution_primary direct
_atom_sites_solution_secondary difmap
_audit_creation_method SHELXL-97
_cell_angle_alpha 90.00
_cell_angle_beta 119.411(2)
_cell_angle_gamma 90.00
_cell_formula_units_Z 4
_cell_length_a 20.637(2)
_cell_length_b 11.6460(10)
_cell_length_c 16.75390(15)
_cell_measurement_reflns_used 3528
_cell_measurement_temperature 298(2)
_cell_measurement_theta_max 26.304
_cell_measurement_theta_min 2.591
_cell_volume 3507.7(5)
_computing_cell_refinement 'Bruker SMART'
_computing_data_collection 'Bruker SMART'
_computing_data_reduction 'Bruker SHELXTL'
_computing_molecular_graphics 'Bruker SHELXTL'
_computing_publication_material 'Bruker SHELXTL'
_computing_structure_refinement 'SHELXL-97 (Sheldrick, 1997)'
_computing_structure_solution 'SHELXS-97 (Sheldrick, 1990)'
_diffrn_ambient_temperature 298(2)
_diffrn_measured_fraction_theta_full 0.998
_diffrn_measured_fraction_theta_max 0.998
_diffrn_measurement_device_type 'CCD area detector'
_diffrn_measurement_method 'phi and omega scans'
_diffrn_radiation_monochromator graphite
_diffrn_radiation_source 'fine-focus sealed tube'
_diffrn_radiation_type MoK\a
_diffrn_radiation_wavelength 0.71073
_diffrn_reflns_av_R_equivalents 0.0373
_diffrn_reflns_av_sigmaI/netI 0.0354
_diffrn_reflns_limit_h_max 24
_diffrn_reflns_limit_h_min -24
_diffrn_reflns_limit_k_max 10
_diffrn_reflns_limit_k_min -13
_diffrn_reflns_limit_l_max 14
_diffrn_reflns_limit_l_min -19
_diffrn_reflns_number 8999
_diffrn_reflns_theta_full 25.02
_diffrn_reflns_theta_max 25.02
_diffrn_reflns_theta_min 2.27
_exptl_absorpt_coefficient_mu 1.406
_exptl_absorpt_correction_T_max 0.8494
_exptl_absorpt_correction_T_min 0.7860
_exptl_absorpt_correction_type multi-scan
_exptl_absorpt_process_details sadabs
_exptl_crystal_colour colourless
_exptl_crystal_density_diffrn 1.349
_exptl_crystal_density_method 'not measured'
_exptl_crystal_F_000 1496
_exptl_crystal_size_max 0.18
_exptl_crystal_size_mid 0.13
_exptl_crystal_size_min 0.12
_refine_diff_density_max 0.309
_refine_diff_density_min -0.533
_refine_diff_density_rms 0.061
_refine_ls_extinction_method none
_refine_ls_goodness_of_fit_ref 0.996
_refine_ls_hydrogen_treatment mixed
_refine_ls_matrix_type full
_refine_ls_number_parameters 230
_refine_ls_number_reflns 3084
_refine_ls_number_restraints 0
_refine_ls_restrained_S_all 0.996
_refine_ls_R_factor_all 0.0563
_refine_ls_R_factor_gt 0.0361
_refine_ls_shift/su_max 0.001
_refine_ls_shift/su_mean 0.000
_refine_ls_structure_factor_coef Fsqd
_refine_ls_weighting_details 'calc w=1/[\s^2^(Fo^2^)+(0.0617P)^2^+0.0000P] where P=(Fo^2^+2Fc^2^)/3'
_refine_ls_weighting_scheme calc
_refine_ls_wR_factor_gt 0.0915
_refine_ls_wR_factor_ref 0.1019
_reflns_number_gt 2238
_reflns_number_total 3084
_reflns_threshold_expression >2sigma(I)
_cod_data_source_file c4dt00431k1.cif
_cod_data_source_block 120304h
_cod_depositor_comments
;
The following automatic conversions were performed:

'_symmetry_cell_setting' value 'Monoclinic' changed to 'monoclinic'
according to
/usr/data/users/saulius/crontab/automatic-downloads/rss-feeds/RSC/lib/dictionaries/cif_core.dic
dictionary named 'cif_core.dic' version 2.4.2 from 2011-04-26.

Automatic conversion script
Id: cif_fix_values 2281 2013-09-26 08:29:07Z andrius 

 Adding full bibliography for 7030836--7030838.cif.
;
_cod_original_sg_symbol_H-M C2/c
_cod_database_code 7030837

loop_
_symmetry_equiv_pos_as_xyz
'x, y, z'
'-x, y, -z+1/2'
'x+1/2, y+1/2, z'
'-x+1/2, y+1/2, -z+1/2'
'-x, -y, -z'
'x, -y, z-1/2'
'-x+1/2, -y+1/2, -z'
'x+1/2, -y+1/2, z-1/2'

loop_
_atom_site_label
_atom_site_type_symbol
_atom_site_fract_x
_atom_site_fract_y
_atom_site_fract_z
_atom_site_U_iso_or_equiv
_atom_site_adp_type
_atom_site_occupancy
_atom_site_symmetry_multiplicity
_atom_site_calc_flag
_atom_site_refinement_flags
Zn1 Zn 0.079542(17) 0.09876(3) 0.28474(3) 0.05031(15) Uani 1 1 d .
N1 N 0.17308(12) 0.18548(19) 0.32216(16) 0.0454(6) Uani 1 1 d .
N2 N 0.14268(16) -0.0421(2) 0.2978(2) 0.0725(9) Uani 1 1 d .
N3 N 0.0133(6) -0.1537(5) 0.2756(8) 0.078(4) Uani 0.50 1 d P
H3A H 0.0390 -0.1576 0.3372 0.094 Uiso 0.50 1 d PR
O1 O 0.01170(10) 0.12049(16) 0.33281(14) 0.0503(5) Uani 1 1 d .
C1 C 0.20820(17) -0.0072(3) 0.3149(2) 0.0600(8) Uani 1 1 d .
H1 H 0.2434 -0.0606 0.3194 0.072 Uiso 1 1 calc R
C2 C 0.22636(15) 0.1104(2) 0.3265(2) 0.0493(7) Uani 1 1 d .
C3 C 0.28861(16) 0.1699(3) 0.3411(2) 0.0630(9) Uani 1 1 d .
H3 H 0.3317 0.1390 0.3451 0.076 Uiso 1 1 calc R
C4 C 0.27506(15) 0.2847(3) 0.3490(2) 0.0611(9) Uani 1 1 d .
H4 H 0.3077 0.3455 0.3601 0.073 Uiso 1 1 calc R
C5 C 0.20338(14) 0.2923(2) 0.33700(19) 0.0456(7) Uani 1 1 d .
C6 C 0.16106(17) 0.3971(2) 0.3383(2) 0.0516(7) Uani 1 1 d .
C7 C 0.2127(2) 0.5002(3) 0.3745(3) 0.0843(12) Uani 1 1 d .
H7A H 0.2506 0.4858 0.4366 0.126 Uiso 1 1 calc R
H7B H 0.1847 0.5669 0.3728 0.126 Uiso 1 1 calc R
H7C H 0.2354 0.5130 0.3372 0.126 Uiso 1 1 calc R
C8 C 0.1261(2) 0.3755(3) 0.3986(3) 0.0795(11) Uani 1 1 d .
H8A H 0.0903 0.3145 0.3728 0.119 Uiso 1 1 calc R
H8B H 0.1017 0.4441 0.4020 0.119 Uiso 1 1 calc R
H8C H 0.1641 0.3541 0.4590 0.119 Uiso 1 1 calc R
C9 C 0.0992(2) 0.4220(3) 0.2407(3) 0.0783(11) Uani 1 1 d .
H9A H 0.1209 0.4390 0.2027 0.117 Uiso 1 1 calc R
H9B H 0.0706 0.4867 0.2411 0.117 Uiso 1 1 calc R
H9C H 0.0675 0.3561 0.2168 0.117 Uiso 1 1 calc R
C10 C 0.1422(5) -0.1642(9) 0.3126(9) 0.073(3) Uani 0.50 1 d P
H10A H 0.1505 -0.1754 0.3743 0.088 Uiso 0.50 1 d PR
H10B H 0.1770 -0.2113 0.3040 0.088 Uiso 0.50 1 d PR
C11 C 0.0647(7) -0.2010(9) 0.2440(9) 0.085(3) Uani 0.50 1 d P
H11A H 0.0532 -0.1653 0.1862 0.102 Uiso 0.50 1 d PR
H11B H 0.0597 -0.2835 0.2345 0.102 Uiso 0.50 1 d PR
C10' C -0.1099(6) -0.1617(9) 0.2356(10) 0.073(3) Uani 0.50 1 d P
H10C H -0.0911 -0.1648 0.3012 0.088 Uiso 0.50 1 d PR
H10D H -0.1543 -0.2088 0.2067 0.088 Uiso 0.50 1 d PR
C11' C -0.0591(7) -0.2021(9) 0.2081(9) 0.085(3) Uani 0.50 1 d P
H11C H -0.0413 -0.2710 0.2452 0.102 Uiso 0.50 1 d PR
H11D H -0.0851 -0.2270 0.1446 0.102 Uiso 0.50 1 d PR
C12 C 0.02270(19) 0.0978(3) 0.4210(2) 0.0661(9) Uani 1 1 d .
H12A H 0.0749 0.1079 0.4655 0.079 Uiso 1 1 calc R
H12B H 0.0096 0.0186 0.4241 0.079 Uiso 1 1 calc R
C13 C -0.02321(16) 0.1757(3) 0.44499(19) 0.0485(7) Uani 1 1 d .
C14 C 0.00590(19) 0.2752(3) 0.4940(2) 0.0664(9) Uani 1 1 d .
H14 H 0.0555 0.2934 0.5146 0.080 Uiso 1 1 calc R
C15 C -0.0373(2) 0.3484(3) 0.5132(3) 0.0756(10) Uani 1 1 d .
H15 H -0.0165 0.4150 0.5467 0.091 Uiso 1 1 calc R
C16 C -0.1106(2) 0.3233(3) 0.4830(3) 0.0717(10) Uani 1 1 d .
H16 H -0.1397 0.3726 0.4960 0.086 Uiso 1 1 calc R
C17 C -0.14039(18) 0.2257(3) 0.4337(2) 0.0681(9) Uani 1 1 d .
H17 H -0.1903 0.2088 0.4121 0.082 Uiso 1 1 calc R
C18 C -0.09704(16) 0.1519(3) 0.4157(2) 0.0561(8) Uani 1 1 d .
H18 H -0.1179 0.0846 0.3832 0.067 Uiso 1 1 calc R

loop_
_atom_site_aniso_label
_atom_site_aniso_U_11
_atom_site_aniso_U_22
_atom_site_aniso_U_33
_atom_site_aniso_U_23
_atom_site_aniso_U_13
_atom_site_aniso_U_12
Zn1 0.0464(2) 0.0448(2) 0.0727(3) -0.00384(17) 0.03925(19) 0.00002(14)
N1 0.0421(12) 0.0475(14) 0.0512(15) -0.0040(11) 0.0266(11) 0.0000(11)
N2 0.0761(18) 0.0425(14) 0.126(3) 0.0047(16) 0.0706(19) 0.0076(14)
N3 0.049(8) 0.037(3) 0.127(12) 0.008(3) 0.026(7) 0.002(3)
O1 0.0493(11) 0.0568(12) 0.0583(13) 0.0073(10) 0.0368(10) 0.0069(9)
C1 0.0580(19) 0.058(2) 0.073(2) 0.0096(17) 0.0391(17) 0.0200(15)
C2 0.0410(15) 0.0560(19) 0.0533(18) -0.0007(14) 0.0250(14) 0.0066(13)
C3 0.0372(16) 0.080(2) 0.070(2) -0.0039(18) 0.0248(15) 0.0046(15)
C4 0.0431(16) 0.073(2) 0.067(2) -0.0139(18) 0.0277(16) -0.0171(15)
C5 0.0407(14) 0.0523(17) 0.0432(16) -0.0070(13) 0.0201(13) -0.0066(13)
C6 0.0557(17) 0.0476(17) 0.0614(19) -0.0112(15) 0.0364(15) -0.0099(13)
C7 0.086(3) 0.061(2) 0.116(3) -0.026(2) 0.057(2) -0.0249(19)
C8 0.107(3) 0.067(2) 0.101(3) -0.017(2) 0.079(3) -0.011(2)
C9 0.078(2) 0.068(2) 0.081(3) 0.000(2) 0.033(2) 0.0164(18)
C10 0.044(6) 0.038(4) 0.133(11) 0.011(6) 0.041(6) 0.004(5)
C11 0.096(8) 0.033(4) 0.134(11) -0.021(6) 0.061(8) -0.016(4)
C10' 0.044(6) 0.038(5) 0.133(11) 0.011(7) 0.041(6) 0.004(5)
C11' 0.096(7) 0.033(4) 0.134(11) -0.021(6) 0.062(8) -0.016(4)
C12 0.067(2) 0.075(2) 0.068(2) 0.0230(18) 0.0415(18) 0.0258(17)
C13 0.0521(16) 0.0568(18) 0.0396(16) 0.0081(14) 0.0249(14) 0.0057(14)
C14 0.0582(19) 0.091(3) 0.054(2) -0.0049(19) 0.0300(17) -0.0198(18)
C15 0.098(3) 0.069(2) 0.073(3) -0.024(2) 0.052(2) -0.027(2)
C16 0.087(3) 0.069(2) 0.077(3) -0.008(2) 0.054(2) 0.006(2)
C17 0.0521(18) 0.078(2) 0.082(3) -0.005(2) 0.0391(18) -0.0019(17)
C18 0.0621(19) 0.0474(17) 0.063(2) -0.0043(15) 0.0338(17) -0.0090(15)

loop_
_atom_type_symbol
_atom_type_description
_atom_type_scat_dispersion_real
_atom_type_scat_dispersion_imag
_atom_type_scat_source
C C 0.0033 0.0016 'International Tables Vol C Tables 4.2.6.8 and 6.1.1.4'
H H 0.0000 0.0000 'International Tables Vol C Tables 4.2.6.8 and 6.1.1.4'
N N 0.0061 0.0033 'International Tables Vol C Tables 4.2.6.8 and 6.1.1.4'
O O 0.0106 0.0060 'International Tables Vol C Tables 4.2.6.8 and 6.1.1.4'
Zn Zn 0.2839 1.4301 'International Tables Vol C Tables 4.2.6.8 and 6.1.1.4'

loop_
_geom_angle_atom_site_label_1
_geom_angle_atom_site_label_2
_geom_angle_atom_site_label_3
_geom_angle
_geom_angle_site_symmetry_1
_geom_angle_site_symmetry_3
O1 Zn1 O1 82.39(9) . 2
O1 Zn1 N1 126.05(9) . .
O1 Zn1 N1 123.78(9) 2 .
O1 Zn1 N2 127.76(10) . .
O1 Zn1 N2 117.36(11) 2 .
N1 Zn1 N2 84.53(10) . .
O1 Zn1 Zn1 42.39(6) . 2
O1 Zn1 Zn1 41.94(5) 2 2
N1 Zn1 Zn1 149.41(6) . 2
N2 Zn1 Zn1 125.58(8) . 2
C5 N1 C2 106.7(2) . .
C5 N1 Zn1 144.21(19) . .
C2 N1 Zn1 108.67(18) . .
C1 N2 C10 111.3(4) . .
C1 N2 C10' 126.1(4) . 2
C10 N2 C10' 29.2(5) . 2
C1 N2 Zn1 108.2(2) . .
C10 N2 Zn1 138.8(5) . .
C10' N2 Zn1 123.3(4) 2 .
N3 N3 C11' 111(3) 2 2
N3 N3 C11' 39.9(17) 2 .
C11' N3 C11' 116.9(13) 2 .
N3 N3 C11 81(3) 2 .
C11' N3 C11 33.6(11) 2 .
C11' N3 C11 102.4(9) . .
N3 N3 C11 70(2) 2 2
C11' N3 C11 125.6(8) 2 2
C11' N3 C11 32.8(6) . 2
C11 N3 C11 128.6(9) . 2
N3 N3 H3A 171.3 2 .
C11' N3 H3A 73.6 2 .
C11' N3 H3A 131.7 . .
C11 N3 H3A 105.4 . .
C11 N3 H3A 100.8 2 .
C12 O1 Zn1 129.32(17) . .
C12 O1 Zn1 127.69(19) . 2
Zn1 O1 Zn1 95.67(9) . 2
N2 C1 C2 120.7(3) . .
N2 C1 H1 119.6 . .
C2 C1 H1 119.6 . .
C3 C2 N1 110.0(3) . .
C3 C2 C1 132.7(3) . .
N1 C2 C1 117.3(2) . .
C2 C3 C4 106.9(3) . .
C2 C3 H3 126.6 . .
C4 C3 H3 126.6 . .
C3 C4 C5 107.2(3) . .
C3 C4 H4 126.4 . .
C5 C4 H4 126.4 . .
N1 C5 C4 109.2(3) . .
N1 C5 C6 121.7(2) . .
C4 C5 C6 129.0(3) . .
C5 C6 C7 110.4(3) . .
C5 C6 C8 110.0(3) . .
C7 C6 C8 109.5(3) . .
C5 C6 C9 108.8(3) . .
C7 C6 C9 109.3(3) . .
C8 C6 C9 108.8(3) . .
C6 C7 H7A 109.5 . .
C6 C7 H7B 109.5 . .
H7A C7 H7B 109.5 . .
C6 C7 H7C 109.5 . .
H7A C7 H7C 109.5 . .
H7B C7 H7C 109.5 . .
C6 C8 H8A 109.5 . .
C6 C8 H8B 109.5 . .
H8A C8 H8B 109.5 . .
C6 C8 H8C 109.5 . .
H8A C8 H8C 109.5 . .
H8B C8 H8C 109.5 . .
C6 C9 H9A 109.5 . .
C6 C9 H9B 109.5 . .
H9A C9 H9B 109.5 . .
C6 C9 H9C 109.5 . .
H9A C9 H9C 109.5 . .
H9B C9 H9C 109.5 . .
C10' C10 N2 81.7(15) 2 .
C10' C10 C11 31.0(14) 2 .
N2 C10 C11 104.1(8) . .
C10' C10 C11' 60.0(15) 2 2
N2 C10 C11' 109.0(7) . 2
C11 C10 C11' 31.7(6) . 2
C10' C10 H10A 138.4 2 .
N2 C10 H10A 107.6 . .
C11 C10 H10A 110.1 . .
C11' C10 H10A 79.0 2 .
C10' C10 H10B 101.0 2 .
N2 C10 H10B 117.5 . .
C11 C10 H10B 108.2 . .
C11' C10 H10B 126.4 2 .
H10A C10 H10B 109.1 . .
C11' C11 C10' 103(2) 2 2
C11' C11 C10 82.6(17) 2 .
C10' C11 C10 24.4(13) 2 .
C11' C11 N3 40.5(11) 2 .
C10' C11 N3 116.0(12) 2 .
C10 C11 N3 107.1(9) . .
C11' C11 N3 67.0(14) 2 2
C10' C11 N3 129.4(11) 2 2
C10 C11 N3 130.8(9) . 2
N3 C11 N3 28.4(8) . 2
C11' C11 H11A 148.6 2 .
C10' C11 H11A 82.4 2 .
C10 C11 H11A 106.8 . .
N3 C11 H11A 109.0 . .
N3 C11 H11A 85.3 2 .
C11' C11 H11B 94.9 2 .
C10' C11 H11B 123.3 2 .
C10 C11 H11B 113.3 . .
N3 C11 H11B 112.5 . .
N3 C11 H11B 107.2 2 .
H11A C11 H11B 107.9 . .
C10 C10' C11 125(3) 2 2
C10 C10' C11' 93(2) 2 .
C11 C10' C11' 36.5(11) 2 .
C10 C10' N2 69.1(14) 2 2
C11 C10' N2 139.4(11) 2 2
C11' C10' N2 116.6(10) . 2
C10 C10' H10C 149.7 2 .
C11 C10' H10C 78.3 2 .
C11' C10' H10C 114.2 . .
N2 C10' H10C 107.9 2 .
C10 C10' H10D 47.3 2 .
C11 C10' H10D 115.6 2 .
C11' C10' H10D 108.6 . .
N2 C10' H10D 101.1 2 .
H10C C10' H10D 107.3 . .
C11 C11' N3 106(2) 2 2
C11 C11' C10' 40.2(12) 2 .
N3 C11' C10' 117.8(12) 2 .
C11 C11' N3 80.2(17) 2 .
N3 C11' N3 28.6(14) 2 .
C10' C11' N3 104.8(11) . .
C11 C11' C10 65.7(14) 2 2
N3 C11' C10 130.3(10) 2 2
C10' C11' C10 27.5(7) . 2
N3 C11' C10 128.5(10) . 2
C11 C11' H11C 66.4 2 .
N3 C11' H11C 106.1 2 .
C10' C11' H11C 100.0 . .
N3 C11' H11C 84.4 . .
C10 C11' H11C 112.8 2 .
C11 C11' H11D 140.0 2 .
N3 C11' H11D 113.6 2 .
C10' C11' H11D 110.9 . .
N3 C11' H11D 139.6 . .
C10 C11' H11D 83.7 2 .
H11C C11' H11D 106.7 . .
O1 C12 C13 111.7(2) . .
O1 C12 H12A 109.3 . .
C13 C12 H12A 109.3 . .
O1 C12 H12B 109.3 . .
C13 C12 H12B 109.3 . .
H12A C12 H12B 107.9 . .
C14 C13 C18 117.6(3) . .
C14 C13 C12 121.4(3) . .
C18 C13 C12 121.0(3) . .
C13 C14 C15 121.1(3) . .
C13 C14 H14 119.4 . .
C15 C14 H14 119.4 . .
C16 C15 C14 120.3(3) . .
C16 C15 H15 119.8 . .
C14 C15 H15 119.8 . .
C17 C16 C15 119.3(3) . .
C17 C16 H16 120.3 . .
C15 C16 H16 120.3 . .
C16 C17 C18 120.4(3) . .
C16 C17 H17 119.8 . .
C18 C17 H17 119.8 . .
C17 C18 C13 121.3(3) . .
C17 C18 H18 119.4 . .
C13 C18 H18 119.4 . .

loop_
_geom_bond_atom_site_label_1
_geom_bond_atom_site_label_2
_geom_bond_distance
_geom_bond_site_symmetry_2
Zn1 O1 1.9443(18) .
Zn1 O1 1.961(2) 2
Zn1 N1 1.988(2) .
Zn1 N2 2.039(2) .
Zn1 Zn1 2.8948(7) 2
N1 C5 1.359(3) .
N1 C2 1.379(3) .
N2 C1 1.302(4) .
N2 C10 1.444(11) .
N2 C10' 1.529(11) 2
N3 N3 0.759(18) 2
N3 C11' 1.016(15) 2
N3 C11' 1.474(14) .
N3 C11 1.50(2) .
N3 C11 1.578(18) 2
N3 H3A 0.9000 .
O1 C12 1.405(4) .
O1 Zn1 1.961(2) 2
C1 C2 1.408(4) .
C1 H1 0.9300 .
C2 C3 1.371(4) .
C3 C4 1.386(4) .
C3 H3 0.9300 .
C4 C5 1.394(4) .
C4 H4 0.9300 .
C5 C6 1.508(4) .
C6 C7 1.519(4) .
C6 C8 1.524(4) .
C6 C9 1.529(5) .
C7 H7A 0.9600 .
C7 H7B 0.9600 .
C7 H7C 0.9600 .
C8 H8A 0.9600 .
C8 H8B 0.9600 .
C8 H8C 0.9600 .
C9 H9A 0.9600 .
C9 H9B 0.9600 .
C9 H9C 0.9600 .
C10 C10' 0.754(14) 2
C10 C11 1.502(15) .
C10 C11' 1.634(15) 2
C10 H10A 0.9700 .
C10 H10B 0.9700 .
C11 C11' 0.866(13) 2
C11 C10' 0.939(13) 2
C11 N3 1.578(18) 2
C11 H11A 0.9700 .
C11 H11B 0.9701 .
C10' C10 0.754(14) 2
C10' C11 0.939(13) 2
C10' C11' 1.417(16) .
C10' N2 1.529(11) 2
C10' H10C 0.9701 .
C10' H10D 0.9701 .
C11' C11 0.866(13) 2
C11' N3 1.016(15) 2
C11' C10 1.634(15) 2
C11' H11C 0.9701 .
C11' H11D 0.9700 .
C12 C13 1.502(4) .
C12 H12A 0.9700 .
C12 H12B 0.9700 .
C13 C14 1.376(4) .
C13 C18 1.380(4) .
C14 C15 1.380(5) .
C14 H14 0.9300 .
C15 C16 1.371(5) .
C15 H15 0.9300 .
C16 C17 1.361(5) .
C16 H16 0.9300 .
C17 C18 1.377(4) .
C17 H17 0.9300 .
C18 H18 0.9300 .

loop_
_geom_torsion_atom_site_label_1
_geom_torsion_atom_site_label_2
_geom_torsion_atom_site_label_3
_geom_torsion_atom_site_label_4
_geom_torsion
_geom_torsion_site_symmetry_1
_geom_torsion_site_symmetry_4
O1 Zn1 N1 C5 -48.7(4) . .
O1 Zn1 N1 C5 58.1(4) 2 .
N2 Zn1 N1 C5 177.5(4) . .
Zn1 Zn1 N1 C5 7.0(4) 2 .
O1 Zn1 N1 C2 140.44(18) . .
O1 Zn1 N1 C2 -112.71(19) 2 .
N2 Zn1 N1 C2 6.7(2) . .
Zn1 Zn1 N1 C2 -163.88(14) 2 .
O1 Zn1 N2 C1 -138.1(2) . .
O1 Zn1 N2 C1 119.7(2) 2 .
N1 Zn1 N2 C1 -5.7(2) . .
Zn1 Zn1 N2 C1 168.4(2) 2 .
O1 Zn1 N2 C10 25.2(9) . .
O1 Zn1 N2 C10 -77.1(8) 2 .
N1 Zn1 N2 C10 157.5(8) . .
Zn1 Zn1 N2 C10 -28.4(9) 2 .
O1 Zn1 N2 C10' 58.5(7) . 2
O1 Zn1 N2 C10' -43.7(7) 2 2
N1 Zn1 N2 C10' -169.1(7) . 2
Zn1 Zn1 N2 C10' 5.0(7) 2 2
O1 Zn1 O1 C12 165.9(2) 2 .
N1 Zn1 O1 C12 -67.5(3) . .
N2 Zn1 O1 C12 47.0(3) . .
Zn1 Zn1 O1 C12 151.1(3) 2 .
O1 Zn1 O1 Zn1 14.80(11) 2 2
N1 Zn1 O1 Zn1 141.43(9) . 2
N2 Zn1 O1 Zn1 -104.08(14) . 2
C10 N2 C1 C2 -164.6(7) . .
C10' N2 C1 C2 166.4(7) 2 .
Zn1 N2 C1 C2 3.6(4) . .
C5 N1 C2 C3 -1.8(3) . .
Zn1 N1 C2 C3 172.7(2) . .
C5 N1 C2 C1 178.8(3) . .
Zn1 N1 C2 C1 -6.8(3) . .
N2 C1 C2 C3 -177.2(4) . .
N2 C1 C2 N1 2.2(5) . .
N1 C2 C3 C4 1.8(4) . .
C1 C2 C3 C4 -178.9(3) . .
C2 C3 C4 C5 -1.1(4) . .
C2 N1 C5 C4 1.1(3) . .
Zn1 N1 C5 C4 -169.9(3) . .
C2 N1 C5 C6 -179.3(3) . .
Zn1 N1 C5 C6 9.8(5) . .
C3 C4 C5 N1 0.0(4) . .
C3 C4 C5 C6 -179.6(3) . .
N1 C5 C6 C7 168.8(3) . .
C4 C5 C6 C7 -11.6(5) . .
N1 C5 C6 C8 47.9(4) . .
C4 C5 C6 C8 -132.5(4) . .
N1 C5 C6 C9 -71.2(4) . .
C4 C5 C6 C9 108.3(4) . .
C1 N2 C10 C10' -126.7(16) . 2
Zn1 N2 C10 C10' 70(2) . 2
C1 N2 C10 C11 -148.2(7) . .
C10' N2 C10 C11 -21.5(12) 2 .
Zn1 N2 C10 C11 48.9(14) . .
C1 N2 C10 C11' 179.0(8) . 2
C10' N2 C10 C11' -54.2(13) 2 2
Zn1 N2 C10 C11' 16.1(14) . 2
C10' C10 C11 C11' -148(3) 2 2
N2 C10 C11 C11' -103.3(14) . 2
N2 C10 C11 C10' 45(2) . 2
C11' C10 C11 C10' 148(3) 2 2
C10' C10 C11 N3 -115(3) 2 .
N2 C10 C11 N3 -70.7(11) . .
C11' C10 C11 N3 32.6(9) 2 .
C10' C10 C11 N3 -97(3) 2 2
N2 C10 C11 N3 -52.5(17) . 2
C11' C10 C11 N3 50.8(13) 2 2
N3 N3 C11 C11' -154(2) 2 2
C11' N3 C11 C11' -120(2) . 2
C11 N3 C11 C11' -98.3(16) 2 2
N3 N3 C11 C10' 125.6(19) 2 2
C11' N3 C11 C10' -80(2) 2 2
C11' N3 C11 C10' 159.7(16) . 2
C11 N3 C11 C10' -178.2(16) 2 2
N3 N3 C11 C10 150.2(12) 2 .
C11' N3 C11 C10 -55.3(17) 2 .
C11' N3 C11 C10 -175.8(10) . .
C11 N3 C11 C10 -153.6(9) 2 .
C11' N3 C11 N3 154(2) 2 2
C11' N3 C11 N3 34.0(8) . 2
C11 N3 C11 N3 56.2(9) 2 2
C10 C10' C11' C11 -154(3) 2 2
N2 C10' C11' C11 138.6(19) 2 2
C10 C10' C11' N3 124.8(19) 2 2
C11 C10' C11' N3 -82(2) 2 2
N2 C10' C11' N3 57.0(18) 2 2
C10 C10' C11' N3 152.4(15) 2 .
C11 C10' C11' N3 -54.1(17) 2 .
N2 C10' C11' N3 84.5(12) 2 .
C11 C10' C11' C10 154(3) 2 2
N2 C10' C11' C10 -67.8(16) 2 2
N3 N3 C11' C11 -153(3) 2 2
C11' N3 C11' C11 114.6(18) 2 2
C11 N3 C11' C11 147.0(15) . 2
C11' N3 C11' N3 -92(3) 2 2
C11 N3 C11' N3 -60(2) . 2
C11 N3 C11' N3 153(3) 2 2
N3 N3 C11' C10' -121(2) 2 .
C11' N3 C11' C10' 146.6(16) 2 .
C11 N3 C11' C10' 179.0(11) . .
C11 N3 C11' C10' 32.0(9) 2 .
N3 N3 C11' C10 -106(3) 2 2
C11' N3 C11' C10 162.5(17) 2 2
C11 N3 C11' C10 -165.1(13) . 2
C11 N3 C11' C10 47.9(11) 2 2
Zn1 O1 C12 C13 151.6(2) . .
Zn1 O1 C12 C13 -65.9(4) 2 .
O1 C12 C13 C14 -95.4(4) . .
O1 C12 C13 C18 82.3(4) . .
C18 C13 C14 C15 0.0(5) . .
C12 C13 C14 C15 177.8(3) . .
C13 C14 C15 C16 -0.4(6) . .
C14 C15 C16 C17 -0.2(6) . .
C15 C16 C17 C18 1.1(6) . .
C16 C17 C18 C13 -1.5(5) . .
C14 C13 C18 C17 0.9(5) . .
C12 C13 C18 C17 -176.9(3) . .
